data_1511779
loop_
_publ_author_name
'Han, Changho'
'Salyer, Amy E.'
'Kim, Eun Hoo'
'Jiang, Xinyi'
'Jarrard, Rachel E.'
'Powers, Matthew S.'
'Kirchhoff, Aaron M.'
'Salvador, Tolani K.'
'Chester, Julia A.'
'Hockerman, Gregory H.'
'Colby, David A.'

_publ_section_title
;
 Evaluation of Difluoromethyl Ketones as Agonists of the \g-Aminobutyric
 Acid Type B (GABAB) Receptor.
;
_journal_issue 6
_journal_name_full 'Journal of medicinal chemistry'
_journal_page_first 2456
_journal_page_last 2465
_journal_paper_doi 10.1021/jm301805e
_journal_volume 56
_journal_year 2013
_chemical_formula_moiety 'C21 H24 F2 O3,H2 O1'
_chemical_formula_sum 'C21 H26 F2 O4'
_chemical_formula_weight 380.44
_space_group_IT_number 14
_symmetry_cell_setting monoclinic
_symmetry_space_group_name_Hall '-P 2ybc'
_symmetry_space_group_name_H-M 'P 1 21/c 1'
_cell_angle_alpha 90.00
_cell_angle_beta 90.131(16)
_cell_angle_gamma 90.00
_cell_formula_units_Z 4
_cell_length_a 20.784(5)
_cell_length_b 10.630(2)
_cell_length_c 8.5364(19)
_cell_measurement_reflns_used 3689
_cell_measurement_temperature 150.0(2)
_cell_measurement_theta_max 59
_cell_measurement_theta_min 2
_cell_volume 1886.0(7)
_computing_cell_refinement 'DENZO/SCALEPACK (Otwinowski & Minor, 1996)'
_computing_data_collection 'CrystalClear(Rigaku, 2001)'
_computing_data_reduction 'DENZO/SCALEPACK (Otwinowski & Minor, 1996)'
_computing_molecular_graphics
;
    ORTEP (Johnson, 1976)
    PLATON (Spek, 2003)
;
_computing_publication_material 'SHELX97(Sheldrick, 2008) and local programs'
_computing_structure_refinement 'SHELX97 (Sheldrick, 2008)'
_computing_structure_solution
;
 Direct methods (SIR2011, Burla et al., in press)
;
_diffrn_ambient_temperature 150.0(2)
_diffrn_measured_fraction_theta_full 0.8540
_diffrn_measured_fraction_theta_max 0.8540
_diffrn_measurement_details
;
Data were collected on a Rigaku Rapid which has a quarter 
chi circle and a 200 degree curved image plate at a fixed 
distance of 127.4mm.  Strategy was optimized using the 
CrystalClear software.  The completeness is the best 
that can be obtained with this geometry. The missing data are not cusp 
data but mostly high angle data.
Also the use of HKL2000/SCALEPACK lowers the number 
of observed data as inconsistent equivalents are removed 
from the data set and not included in the collected total
;
_diffrn_measurement_device_type Rigaku_Rapid_II
_diffrn_measurement_method \w
_diffrn_radiation_monochromator 'confocal optics'
_diffrn_radiation_type CU-K\a
_diffrn_radiation_wavelength 1.54184
_diffrn_reflns_av_R_equivalents 0.1537
_diffrn_reflns_av_sigmaI/netI 0.1275
_diffrn_reflns_limit_h_max 21
_diffrn_reflns_limit_h_min -20
_diffrn_reflns_limit_k_max 9
_diffrn_reflns_limit_k_min -11
_diffrn_reflns_limit_l_max 9
_diffrn_reflns_limit_l_min 0
_diffrn_reflns_number 11097
_diffrn_reflns_theta_full 50.0
_diffrn_reflns_theta_max 59.10
_diffrn_reflns_theta_min 2.13
_diffrn_standards_number 0
_exptl_absorpt_coefficient_mu 0.873
_exptl_absorpt_correction_T_max 0.9573
_exptl_absorpt_correction_T_min 0.8120
_exptl_absorpt_correction_type multi-scan
_exptl_absorpt_process_details 'SCALEPACK (Otwinowski & Minor, 1997)'
_exptl_crystal_colour colorless
_exptl_crystal_density_diffrn 1.340
_exptl_crystal_density_method 'not measured'
_exptl_crystal_description needle
_exptl_crystal_F_000 808
_exptl_crystal_size_max 0.20
_exptl_crystal_size_mid 0.12
_exptl_crystal_size_min 0.05
_refine_diff_density_max 0.28
_refine_diff_density_min -0.24
_refine_ls_d_res_high 1.01
_refine_ls_extinction_method none
_refine_ls_goodness_of_fit_ref 1.023
_refine_ls_hydrogen_treatment mixed
_refine_ls_matrix_type full
_refine_ls_number_parameters 254
_refine_ls_number_reflns 1661
_refine_ls_number_restraints 0
_refine_ls_R_factor_all 0.135
_refine_ls_R_factor_gt 0.105
_refine_ls_shift/su_max 0.000
_refine_ls_structure_factor_coef Fsqd
_refine_ls_weighting_details 'w=1/[\s^2^(Fo^2^)+(0.1748P)^2^+0.4197P] where P=(Fo^2^+2Fc^2^)/3'
_refine_ls_weighting_scheme calc
_refine_ls_wR_factor_gt 0.244
_refine_ls_wR_factor_ref 0.271
_reflns_number_gt 1204
_reflns_number_total 1661
_reflns_threshold_expression >2.0\s(I)
_cod_data_source_file jm301805e_si_002.cif
_cod_data_source_block CH851
_cod_depositor_comments
;
The following automatic conversions were performed:

'_refine_ls_weighting_scheme' value 'calc ' changed to 'calc'
according to /home/saulius/struct/CIF-dictionaries/cif_core.dic
dictionary named 'cif_core.dic' version 2.4.2 from 2011-04-26.

Automatic conversion script
Id: cif_fix_values 1891 2012-01-12 08:04:46Z andrius 

The following automatic conversions were performed:

data name '_iucr_refine_instruction_details' was replaced with
'_iucr_refine_instructions_details' as specified in the replacement
file 'data/replacement-values/replacement_tags.lst'.

Automatic conversion script
Id: cif_correct_tags 9268 2022-04-12 08:56:07Z antanas 
;
_cod_original_cell_volume 1885.9(7)
_cod_database_code 1511779

loop_
_symmetry_equiv_pos_as_xyz
'x, y, z'
'-x, y+1/2, -z+1/2'
'-x, -y, -z'
'x, -y-1/2, z-1/2'

loop_
_atom_site_label
_atom_site_fract_x
_atom_site_fract_y
_atom_site_fract_z
_atom_site_U_iso_or_equiv
_atom_site_adp_type
_atom_site_occupancy
_atom_site_symmetry_multiplicity
_atom_site_calc_flag
_atom_site_refinement_flags
F1 0.23846(18) 0.2018(4) 0.5875(5) 0.0962(14) Uani 1 1 d .
F2 0.21149(18) 0.0366(4) 0.4544(4) 0.0921(14) Uani 1 1 d .
O11 0.3536(2) 0.0701(5) 0.6713(6) 0.0920(15) Uani 1 1 d .
O13 0.2350(2) -0.1155(4) 0.7071(6) 0.0889(14) Uani 1 1 d .
O1W 0.1895(3) -0.2743(5) 0.4594(9) 0.1025(18) Uani 1 1 d .
O20 -0.0605(2) 0.1982(6) 0.9570(7) 0.1006(17) Uani 1 1 d .
C1 0.3506(3) 0.0230(6) 0.3942(7) 0.0780(19) Uani 1 1 d .
C2 0.3290(3) -0.1103(7) 0.3471(9) 0.089(2) Uani 1 1 d .
C3 0.3590(4) -0.1471(7) 0.1929(8) 0.090(2) Uani 1 1 d .
C4 0.4325(3) -0.1412(8) 0.2025(9) 0.096(2) Uani 1 1 d .
C5 0.4522(3) -0.0079(9) 0.2504(9) 0.099(2) Uani 1 1 d .
C6 0.4309(4) 0.0805(8) 0.1282(10) 0.099(2) Uani 1 1 d .
C7 0.3577(3) 0.0774(7) 0.1137(8) 0.086(2) Uani 1 1 d .
C8 0.3269(3) 0.1151(7) 0.2637(9) 0.090(2) Uani 1 1 d .
C9 0.3372(4) -0.0535(7) 0.0664(9) 0.095(2) Uani 1 1 d .
C10 0.4232(3) 0.0251(8) 0.4061(9) 0.086(2) Uani 1 1 d .
C11 0.3208(3) 0.0555(7) 0.5549(9) 0.083(2) Uani 1 1 d .
C12 0.2478(3) 0.0748(6) 0.5785(8) 0.0769(19) Uani 1 1 d .
C13 0.2233(3) 0.0153(6) 0.7281(9) 0.0800(19) Uani 1 1 d .
C14 0.1518(3) 0.0442(7) 0.7580(8) 0.0749(19) Uani 1 1 d .
C15 0.1344(3) 0.1426(8) 0.8510(9) 0.092(2) Uani 1 1 d .
C16 0.0699(4) 0.1664(8) 0.8826(9) 0.097(2) Uani 1 1 d .
C17 0.0222(3) 0.0932(8) 0.8186(8) 0.085(2) Uani 1 1 d .
C18 0.0406(4) -0.0043(8) 0.7208(9) 0.093(2) Uani 1 1 d .
C19 0.1049(4) -0.0296(7) 0.6940(9) 0.093(2) Uani 1 1 d .
C20 -0.0463(4) 0.1191(8) 0.8559(10) 0.093(2) Uani 1 1 d .
C21 -0.0976(4) 0.0477(9) 0.7733(10) 0.111(3) Uani 1 1 d .
H3 0.3451 -0.2340 0.1635 0.107 Uiso 1 1 calc R
H5 0.5002 -0.0039 0.2592 0.119 Uiso 1 1 calc R
H7 0.3442 0.1378 0.0300 0.104 Uiso 1 1 calc R
H13 0.2234 -0.1548 0.7876 0.133 Uiso 1 1 calc R
H15 0.1666 0.1956 0.8946 0.110 Uiso 1 1 calc R
H16 0.0586 0.2343 0.9495 0.116 Uiso 1 1 calc R
H18 0.0086 -0.0544 0.6714 0.111 Uiso 1 1 calc R
H19 0.1166 -0.0992 0.6303 0.112 Uiso 1 1 calc R
H2A 0.3420 -0.1710 0.4292 0.107 Uiso 1 1 calc R
H2B 0.2815 -0.1128 0.3376 0.107 Uiso 1 1 calc R
H4A 0.4514 -0.1625 0.0995 0.115 Uiso 1 1 calc R
H4B 0.4485 -0.2027 0.2806 0.115 Uiso 1 1 calc R
H6A 0.4505 0.0572 0.0267 0.118 Uiso 1 1 calc R
H6B 0.4451 0.1667 0.1552 0.118 Uiso 1 1 calc R
H8A 0.2795 0.1106 0.2538 0.108 Uiso 1 1 calc R
H8B 0.3389 0.2026 0.2907 0.108 Uiso 1 1 calc R
H9A 0.3568 -0.0759 -0.0354 0.115 Uiso 1 1 calc R
H9B 0.2898 -0.0569 0.0547 0.115 Uiso 1 1 calc R
H10A 0.4379 0.1098 0.4386 0.104 Uiso 1 1 calc R
H10B 0.4377 -0.0362 0.4862 0.104 Uiso 1 1 calc R
H13A 0.2494 0.0465 0.8185 0.096 Uiso 1 1 calc R
H1W1 0.142(4) -0.291(6) 0.475(8) 0.09(2) Uiso 1 1 d .
H1W2 0.196(3) -0.236(7) 0.545(9) 0.07(2) Uiso 1 1 d .
H21A -0.1391 0.0895 0.7890 0.166 Uiso 1 1 calc R
H21B -0.0996 -0.0381 0.8152 0.166 Uiso 1 1 calc R
H21C -0.0879 0.0444 0.6610 0.166 Uiso 1 1 calc R

loop_
_atom_site_aniso_label
_atom_site_aniso_U_11
_atom_site_aniso_U_22
_atom_site_aniso_U_33
_atom_site_aniso_U_12
_atom_site_aniso_U_13
_atom_site_aniso_U_23
F1 0.099(3) 0.076(3) 0.114(3) -0.0014(19) 0.000(2) 0.005(2)
F2 0.095(3) 0.095(3) 0.087(2) -0.0078(19) -0.009(2) 0.001(2)
O11 0.094(3) 0.098(4) 0.084(3) 0.000(2) -0.002(3) 0.006(3)
O13 0.091(3) 0.080(3) 0.095(3) 0.002(2) 0.007(2) 0.018(3)
O1W 0.098(5) 0.101(4) 0.109(5) -0.013(3) 0.015(3) -0.022(4)
O20 0.097(3) 0.097(4) 0.108(4) 0.001(3) 0.001(3) -0.011(4)
C1 0.096(5) 0.066(5) 0.073(4) 0.016(3) -0.007(3) -0.008(4)
C2 0.100(5) 0.078(5) 0.089(5) -0.007(4) -0.004(4) 0.006(4)
C3 0.118(6) 0.068(5) 0.082(5) -0.003(4) 0.003(4) -0.017(4)
C4 0.097(5) 0.115(7) 0.075(4) 0.030(4) -0.005(4) -0.009(5)
C5 0.075(4) 0.121(7) 0.100(5) 0.010(4) -0.002(4) -0.007(6)
C6 0.088(5) 0.098(6) 0.110(6) -0.002(4) 0.009(4) -0.015(5)
C7 0.105(6) 0.080(5) 0.074(4) 0.013(4) -0.003(4) 0.002(4)
C8 0.098(5) 0.067(5) 0.104(5) -0.004(3) -0.010(4) -0.006(4)
C9 0.115(6) 0.085(6) 0.086(5) 0.006(4) 0.002(4) -0.021(5)
C10 0.070(4) 0.096(6) 0.094(4) -0.002(3) 0.009(3) -0.005(4)
C11 0.086(5) 0.074(5) 0.087(5) 0.002(3) -0.021(4) 0.001(4)
C12 0.079(5) 0.061(5) 0.090(5) 0.000(3) -0.009(4) -0.004(4)
C13 0.095(5) 0.050(4) 0.095(5) -0.003(3) -0.005(4) 0.010(4)
C14 0.082(5) 0.071(5) 0.072(4) -0.003(4) -0.010(3) 0.000(4)
C15 0.078(5) 0.095(6) 0.101(5) 0.000(4) -0.012(4) -0.021(5)
C16 0.096(6) 0.099(6) 0.095(5) 0.000(5) 0.002(4) -0.023(5)
C17 0.079(5) 0.095(6) 0.081(4) -0.001(4) -0.002(4) 0.006(5)
C18 0.107(6) 0.079(5) 0.092(5) -0.008(4) -0.006(4) -0.006(5)
C19 0.094(6) 0.079(5) 0.106(5) -0.001(4) 0.006(4) 0.007(5)
C20 0.105(6) 0.074(5) 0.100(5) -0.005(4) -0.012(4) -0.002(5)
C21 0.085(5) 0.139(7) 0.109(5) 0.015(4) 0.003(4) -0.013(6)

loop_
_atom_type_symbol
_atom_type_description
_atom_type_scat_dispersion_real
_atom_type_scat_dispersion_imag
_atom_type_scat_source
C C 0.0181 0.0091 'International Tables Vol C Tables 4.2.6.8 and 6.1.1.4'
H H 0.0000 0.0000 'International Tables Vol C Tables 4.2.6.8 and 6.1.1.4'
O O 0.0492 0.0322 'International Tables Vol C Tables 4.2.6.8 and 6.1.1.4'
F F 0.0727 0.0534 'International Tables Vol C Tables 4.2.6.8 and 6.1.1.4'

loop_
_geom_angle_atom_site_label_1
_geom_angle_atom_site_label_2
_geom_angle_atom_site_label_3
_geom_angle
C13 O13 H13 109.50
H1W1 O1W H1W2 98(6)
C10 C1 C2 108.7(5)
C10 C1 C11 109.8(5)
C2 C1 C11 108.6(6)
C10 C1 C8 110.6(6)
C2 C1 C8 107.4(5)
C11 C1 C8 111.5(5)
C3 C2 C1 110.2(6)
C3 C2 H2A 109.60
C1 C2 H2A 109.60
C3 C2 H2B 109.60
C1 C2 H2B 109.60
H2A C2 H2B 108.10
C2 C3 C4 111.0(6)
C2 C3 C9 108.9(6)
C4 C3 C9 107.7(6)
C2 C3 H3 109.80
C4 C3 H3 109.80
C9 C3 H3 109.80
C3 C4 C5 108.5(6)
C3 C4 H4A 110.00
C5 C4 H4A 110.00
C3 C4 H4B 110.00
C5 C4 H4B 110.00
H4A C4 H4B 108.40
C6 C5 C10 111.0(6)
C6 C5 C4 108.8(6)
C10 C5 C4 110.2(7)
C6 C5 H5 109.00
C10 C5 H5 109.00
C4 C5 H5 109.00
C5 C6 C7 110.0(6)
C5 C6 H6A 109.70
C7 C6 H6A 109.70
C5 C6 H6B 109.70
C7 C6 H6B 109.70
H6A C6 H6B 108.20
C8 C7 C9 110.9(6)
C8 C7 C6 110.8(6)
C9 C7 C6 108.8(6)
C8 C7 H7 108.80
C9 C7 H7 108.80
C6 C7 H7 108.80
C7 C8 C1 108.0(5)
C7 C8 H8A 110.10
C1 C8 H8A 110.10
C7 C8 H8B 110.10
C1 C8 H8B 110.10
H8A C8 H8B 108.40
C7 C9 C3 109.1(6)
C7 C9 H9A 109.90
C3 C9 H9A 109.90
C7 C9 H9B 109.90
C3 C9 H9B 109.90
H9A C9 H9B 108.30
C5 C10 C1 109.8(6)
C5 C10 H10A 109.70
C1 C10 H10A 109.70
C5 C10 H10B 109.70
C1 C10 H10B 109.70
H10A C10 H10B 108.20
O11 C11 C12 115.3(7)
O11 C11 C1 122.0(6)
C12 C11 C1 122.8(6)
F2 C12 F1 105.1(5)
F2 C12 C13 110.1(5)
F1 C12 C13 108.5(6)
F2 C12 C11 113.7(6)
F1 C12 C11 106.2(5)
C13 C12 C11 112.8(6)
O13 C13 C12 104.1(6)
O13 C13 C14 112.5(5)
C12 C13 C14 112.5(5)
O13 C13 H13A 109.20
C12 C13 H13A 109.20
C14 C13 H13A 109.20
C15 C14 C19 119.0(7)
C15 C14 C13 120.5(6)
C19 C14 C13 120.5(7)
C14 C15 C16 120.6(7)
C14 C15 H15 119.70
C16 C15 H15 119.70
C17 C16 C15 121.0(8)
C17 C16 H16 119.50
C15 C16 H16 119.50
C16 C17 C18 117.7(7)
C16 C17 C20 120.1(8)
C18 C17 C20 122.3(7)
C19 C18 C17 120.9(7)
C19 C18 H18 119.60
C17 C18 H18 119.60
C14 C19 C18 120.8(8)
C14 C19 H19 119.60
C18 C19 H19 119.60
O20 C20 C21 120.4(7)
O20 C20 C17 120.2(7)
C21 C20 C17 119.3(8)
C20 C21 H21A 109.50
C20 C21 H21B 109.50
H21A C21 H21B 109.50
C20 C21 H21C 109.50
H21A C21 H21C 109.50
H21B C21 H21C 109.50

loop_
_geom_bond_atom_site_label_1
_geom_bond_atom_site_label_2
_geom_bond_distance
F1 C12 1.366(7)
F2 C12 1.361(8)
O11 C11 1.214(8)
O13 C13 1.423(8)
O13 H13 0.8400
O1W H1W1 1.02(8)
O1W H1W2 0.85(8)
O20 C20 1.240(9)
C1 C10 1.514(10)
C1 C2 1.540(10)
C1 C11 1.546(10)
C1 C8 1.562(10)
C2 C3 1.510(10)
C2 H2A 0.9900
C2 H2B 0.9900
C3 C4 1.531(10)
C3 C9 1.535(10)
C3 H3 1.0000
C4 C5 1.531(12)
C4 H4A 0.9900
C4 H4B 0.9900
C5 C6 1.471(11)
C5 C10 1.501(10)
C5 H5 1.0000
C6 C7 1.526(10)
C6 H6A 0.9900
C6 H6B 0.9900
C7 C8 1.488(10)
C7 C9 1.510(11)
C7 H7 1.0000
C8 H8A 0.9900
C8 H8B 0.9900
C9 H9A 0.9900
C9 H9B 0.9900
C10 H10A 0.9900
C10 H10B 0.9900
C11 C12 1.544(10)
C12 C13 1.515(10)
C13 C14 1.538(10)
C13 H13A 1.0000
C14 C15 1.362(9)
C14 C19 1.364(10)
C15 C16 1.393(10)
C15 H15 0.9500
C16 C17 1.372(11)
C16 H16 0.9500
C17 C18 1.385(10)
C17 C20 1.487(11)
C18 C19 1.384(10)
C18 H18 0.9500
C19 H19 0.9500
C20 C21 1.485(11)
C21 H21A 0.9800
C21 H21B 0.9800
C21 H21C 0.9800

loop_
_geom_hbond_atom_site_label_D
_geom_hbond_atom_site_label_H
_geom_hbond_atom_site_label_A
_geom_hbond_distance_DH
_geom_hbond_distance_HA
_geom_hbond_distance_DA
_geom_hbond_angle_DHA
_geom_hbond_site_symmetry_A
O13 H13 O1W 0.840(5) 1.794(7) 2.630(12) 172.5(3) 4_556
O1W H1W1 O20 1.01(8) 1.80(8) 2.791(9) 167(6) 2_546
O1W H1W2 O13 0.85(8) 2.05(7) 2.865(10) 161(7) .

loop_
_geom_torsion_atom_site_label_1
_geom_torsion_atom_site_label_2
_geom_torsion_atom_site_label_3
_geom_torsion_atom_site_label_4
_geom_torsion
C10 C1 C2 C3 -58.6(7)
C11 C1 C2 C3 -178.1(6)
C8 C1 C2 C3 61.2(7)
C1 C2 C3 C4 58.0(8)
C1 C2 C3 C9 -60.4(7)
C2 C3 C4 C5 -57.5(8)
C9 C3 C4 C5 61.5(7)
C3 C4 C5 C6 -62.6(8)
C3 C4 C5 C10 59.3(8)
C10 C5 C6 C7 -59.3(8)
C4 C5 C6 C7 62.0(8)
C5 C6 C7 C8 60.7(8)
C5 C6 C7 C9 -61.5(8)
C9 C7 C8 C1 62.6(7)
C6 C7 C8 C1 -58.3(8)
C10 C1 C8 C7 57.5(7)
C2 C1 C8 C7 -61.1(7)
C11 C1 C8 C7 -180.0(6)
C8 C7 C9 C3 -61.6(7)
C6 C7 C9 C3 60.5(8)
C2 C3 C9 C7 59.0(8)
C4 C3 C9 C7 -61.4(7)
C6 C5 C10 C1 58.5(8)
C4 C5 C10 C1 -62.0(8)
C2 C1 C10 C5 60.6(8)
C11 C1 C10 C5 179.4(7)
C8 C1 C10 C5 -57.1(8)
C10 C1 C11 O11 -4.9(10)
C2 C1 C11 O11 113.9(8)
C8 C1 C11 O11 -127.9(7)
C10 C1 C11 C12 173.5(6)
C2 C1 C11 C12 -67.7(8)
C8 C1 C11 C12 50.5(9)
O11 C11 C12 F2 -169.1(6)
C1 C11 C12 F2 12.4(9)
O11 C11 C12 F1 75.9(8)
C1 C11 C12 F1 -102.7(7)
O11 C11 C12 C13 -42.8(8)
C1 C11 C12 C13 138.7(7)
F2 C12 C13 O13 65.5(7)
F1 C12 C13 O13 180.0(5)
C11 C12 C13 O13 -62.7(7)
F2 C12 C13 C14 -56.6(7)
F1 C12 C13 C14 57.9(7)
C11 C12 C13 C14 175.2(6)
O13 C13 C14 C15 148.0(6)
C12 C13 C14 C15 -94.7(8)
O13 C13 C14 C19 -30.8(9)
C12 C13 C14 C19 86.4(7)
C19 C14 C15 C16 1.1(10)
C13 C14 C15 C16 -177.8(7)
C14 C15 C16 C17 -1.4(11)
C15 C16 C17 C18 -0.5(11)
C15 C16 C17 C20 179.1(7)
C16 C17 C18 C19 2.6(10)
C20 C17 C18 C19 -177.0(7)
C15 C14 C19 C18 0.9(10)
C13 C14 C19 C18 179.8(6)
C17 C18 C19 C14 -2.8(11)
C16 C17 C20 O20 -7.4(11)
C18 C17 C20 O20 172.2(7)
C16 C17 C20 C21 173.8(7)
C18 C17 C20 C21 -6.7(11)
